data_4001741
loop_
_publ_author_name
'Ren, M.'
'Su, M.Z.'
'Dong, Y.'
'You, L.P.'
'Yang, L.Q.'
'Lin, J.-H.'

_publ_section_title
;
 Structure and phase transformation of Gd B O3
;
_journal_name_full 'Chemistry of Materials (1,1989-)'
_journal_page_first 1576
_journal_page_last 1580
_journal_volume 11
_journal_year 1999
_chemical_formula_sum 'B Gd O3'
_chemical_name_systematic 'Gd (B O3)'
_space_group_IT_number 155
_symmetry_space_group_name_Hall 'R 3 2"'
_symmetry_space_group_name_H-M 'R 3 2 :H'
_cell_angle_alpha 90
_cell_angle_beta 90
_cell_angle_gamma 120
_cell_formula_units_Z 18
_cell_length_a 6.6357
_cell_length_b 6.6357
_cell_length_c 26.706
_cell_volume 1018.387
_citation_journal_id_ASTM CMATEX
_cod_data_source_file boron0-1_269.cif
_cod_data_source_block B1Gd1O3
_cod_original_formula_sum 'B1 Gd1 O3'
_cod_database_code 4001741

loop_
_symmetry_equiv_pos_as_xyz
x,y,z
-y,x-y,z
-x+y,-x,z
y,x,-z
-x,-x+y,-z
x-y,-y,-z
x+2/3,y+1/3,z+1/3
-y+2/3,x-y+1/3,z+1/3
-x+y+2/3,-x+1/3,z+1/3
y+2/3,x+1/3,-z+1/3
-x+2/3,-x+y+1/3,-z+1/3
x-y+2/3,-y+1/3,-z+1/3
x+1/3,y+2/3,z+2/3
-y+1/3,x-y+2/3,z+2/3
-x+y+1/3,-x+2/3,z+2/3
y+1/3,x+2/3,-z+2/3
-x+1/3,-x+y+2/3,-z+2/3
x-y+1/3,-y+2/3,-z+2/3

loop_
_atom_site_label
_atom_site_type_symbol
_atom_site_fract_x
_atom_site_fract_y
_atom_site_fract_z
_atom_site_occupancy
_atom_site_U_iso_or_equiv
B1 B+3 0.76 0 0 1 0.0
B2 B+3 0.76 0 0.5 1 0.0
O3 O-2 0 0.214 0 1 0.0
O2 O-2 0.021 0.673 0.049 1 0.0
Gd1 Gd+3 0.3358 -0.0014 0.082 1 0.0
O4 O-2 0 0.202 0.5 1 0.0
O1 O-2 -0.009 0.667 0.12 1 0.0
